data_7124835
loop_
_publ_author_name
'Frost, Jamie M.'
'Kobera, Libor'
'Pialat, Am\'elie'
'Zhang, Yixin'
'Southern, Scott A.'
'Gabidullin, Bulat'
'Bryce, David L.'
'Murugesu, Muralee'

_publ_section_title
;
 From discrete molecule, to polymer, to MOF: mapping the coordination
 chemistry of Cd(II) using (113)Cd solid-state NMR.
;
_journal_issue 70
_journal_name_full 'Chemical communications (Cambridge, England)'
_journal_page_first 10680
_journal_page_last 10683
_journal_paper_doi 10.1039/c6cc04940k
_journal_volume 52
_journal_year 2016
_chemical_formula_sum 'C15 H9 Cd2 N13 O12'
_chemical_formula_weight 788.15
_space_group_crystal_system orthorhombic
_space_group_IT_number 56
_space_group_name_Hall '-P 2ab 2ac'
_space_group_name_H-M_alt 'P c c n'
_atom_sites_solution_hydrogens geom
_audit_creation_method SHELXL-2014/7
_audit_update_record
;
2016-06-13 deposited with the CCDC.
2016-08-02 downloaded from the CCDC.
;
_cell_angle_alpha 90
_cell_angle_beta 90
_cell_angle_gamma 90
_cell_formula_units_Z 4
_cell_length_a 9.1873(8)
_cell_length_b 12.5692(11)
_cell_length_c 20.0824(18)
_cell_measurement_reflns_used 9367
_cell_measurement_temperature 200(2)
_cell_measurement_theta_max 27.87
_cell_measurement_theta_min 2.60
_cell_volume 2319.1(4)
_computing_cell_refinement 'APEX II, Bruker (2009)'
_computing_data_collection 'APEX II, Bruker (2009)'
_computing_data_reduction 'XPREP, Bruker (2009)'
_computing_molecular_graphics 'SHELXTL, Bruker (2004)'
_computing_publication_material 'SHELXTL, Bruker (2004)'
_computing_structure_refinement 'SHELXL-2014/7 (Sheldrick, 2014)'
_computing_structure_solution 'SHELXS-03 (Sheldrick, 2003)'
_diffrn_ambient_temperature 200(2)
_diffrn_measured_fraction_theta_full 1.000
_diffrn_measured_fraction_theta_max 0.999
_diffrn_measurement_device_type 'Bruker APEX-II CCD'
_diffrn_measurement_method '\f and \w scans'
_diffrn_radiation_type MoK\a
_diffrn_radiation_wavelength 0.71073
_diffrn_reflns_av_R_equivalents 0.0318
_diffrn_reflns_av_unetI/netI 0.0171
_diffrn_reflns_Laue_measured_fraction_full 1.000
_diffrn_reflns_Laue_measured_fraction_max 0.999
_diffrn_reflns_limit_h_max 12
_diffrn_reflns_limit_h_min -12
_diffrn_reflns_limit_k_max 16
_diffrn_reflns_limit_k_min -16
_diffrn_reflns_limit_l_max 26
_diffrn_reflns_limit_l_min -26
_diffrn_reflns_number 26009
_diffrn_reflns_point_group_measured_fraction_full 1.000
_diffrn_reflns_point_group_measured_fraction_max 0.999
_diffrn_reflns_theta_full 25.242
_diffrn_reflns_theta_max 27.881
_diffrn_reflns_theta_min 2.028
_exptl_absorpt_coefficient_mu 1.929
_exptl_absorpt_correction_T_max 0.7456
_exptl_absorpt_correction_T_min 0.5983
_exptl_absorpt_correction_type multi-scan
_exptl_absorpt_process_details 'SADABS, Bruker (2003)'
_exptl_crystal_colour yellow
_exptl_crystal_density_diffrn 2.257
_exptl_crystal_description plate
_exptl_crystal_F_000 1528
_exptl_crystal_size_max 0.478
_exptl_crystal_size_mid 0.262
_exptl_crystal_size_min 0.076
_refine_diff_density_max 0.791
_refine_diff_density_min -0.502
_refine_diff_density_rms 0.087
_refine_ls_extinction_method none
_refine_ls_goodness_of_fit_ref 1.111
_refine_ls_hydrogen_treatment constr
_refine_ls_matrix_type full
_refine_ls_number_parameters 192
_refine_ls_number_reflns 2775
_refine_ls_number_restraints 0
_refine_ls_restrained_S_all 1.111
_refine_ls_R_factor_all 0.0361
_refine_ls_R_factor_gt 0.0297
_refine_ls_shift/su_max 0.001
_refine_ls_shift/su_mean 0.000
_refine_ls_structure_factor_coef Fsqd
_refine_ls_weighting_details 'w=1/[\s^2^(Fo^2^)+(0.0339P)^2^+2.7624P] where P=(Fo^2^+2Fc^2^)/3'
_refine_ls_weighting_scheme calc
_refine_ls_wR_factor_gt 0.0692
_refine_ls_wR_factor_ref 0.0721
_reflns_Friedel_coverage 0.000
_reflns_number_gt 2431
_reflns_number_total 2775
_reflns_threshold_expression 'I > 2\s(I)'
_cod_data_source_file c6cc04940k2.cif
_cod_data_source_block shelx
_cod_database_code 7124835
_shelx_shelxl_version_number 2014/7
_shelx_space_group_comment
;
The symmetry employed for this shelxl refinement is uniquely defined
by the following loop, which should always be used as a source of
symmetry information in preference to the above space-group names.
They are only intended as comments.
;
_shelx_estimated_absorpt_t_min 0.459
_shelx_estimated_absorpt_t_max 0.867

loop_
_space_group_symop_operation_xyz
'x, y, z'
'-x+1/2, -y+1/2, z'
'-x, y+1/2, -z+1/2'
'x+1/2, -y, -z+1/2'
'-x, -y, -z'
'x-1/2, y-1/2, -z'
'x, -y-1/2, z-1/2'
'-x-1/2, y, z-1/2'

loop_
_atom_site_label
_atom_site_type_symbol
_atom_site_fract_x
_atom_site_fract_y
_atom_site_fract_z
_atom_site_U_iso_or_equiv
_atom_site_adp_type
_atom_site_occupancy
_atom_site_site_symmetry_order
_atom_site_calc_flag
_atom_site_refinement_flags_posn
_atom_site_refinement_flags_adp
_atom_site_refinement_flags_occupancy
Cd1 Cd 0.42597(2) 0.34587(2) 0.21488(2) 0.02738(8) Uani 1 1 d . . .
N1 N 0.3943(2) 0.35377(17) 0.33395(12) 0.0227(5) Uani 1 1 d . . .
C2 C 0.2763(3) 0.3944(2) 0.36419(15) 0.0317(6) Uani 1 1 d . . .
H2 H 0.1964 0.4178 0.3380 0.038 Uiso 1 1 calc R U .
C3 C 0.2690(4) 0.4028(3) 0.43251(16) 0.0408(8) Uani 1 1 d . . .
H3 H 0.1858 0.4317 0.4541 0.049 Uiso 1 1 calc R U .
C4 C 0.3870(4) 0.3677(3) 0.46801(17) 0.0486(9) Uani 1 1 d . . .
H4 H 0.3844 0.3724 0.5152 0.058 Uiso 1 1 calc R U .
N5 N 0.5061(3) 0.3270(3) 0.43904(13) 0.0427(7) Uani 1 1 d . . .
C6 C 0.5023(3) 0.3226(2) 0.37306(13) 0.0253(6) Uani 1 1 d . . .
C7 C 0.6354(3) 0.2812(2) 0.33890(12) 0.0215(5) Uani 1 1 d . . .
N8 N 0.7500 0.2500 0.37435(15) 0.0242(7) Uani 1 2 d S T P
N9 N 0.6301(2) 0.27988(17) 0.27225(10) 0.0195(4) Uani 1 1 d . . .
C10 C 0.7500 0.2500 0.24156(17) 0.0186(7) Uani 1 2 d S T P
C11 C 0.7500 0.2500 0.16748(17) 0.0198(7) Uani 1 2 d S T P
N12 N 0.6362(3) 0.2957(2) 0.13850(11) 0.0257(5) Uani 1 1 d . . .
C13 C 0.6378(3) 0.2951(3) 0.07145(14) 0.0359(7) Uani 1 1 d . . .
H13 H 0.5594 0.3266 0.0478 0.043 Uiso 1 1 calc R U .
C14 C 0.7500 0.2500 0.0366(2) 0.0416(12) Uani 1 2 d S T P
H14 H 0.7500 0.2500 -0.0107 0.050 Uiso 1 2 calc R U P
O15 O 0.3367(2) 0.17066(16) 0.21791(11) 0.0335(5) Uani 1 1 d . . .
O16 O 0.3472(3) -0.00074(19) 0.21986(13) 0.0476(6) Uani 1 1 d . . .
O17 O 0.5266(3) 0.0892(2) 0.1803(2) 0.0780(11) Uani 1 1 d . . .
N18 N 0.4065(3) 0.0841(2) 0.20517(15) 0.0369(6) Uani 1 1 d . . .
O19 O 0.3352(2) 0.39617(19) 0.10347(11) 0.0392(5) Uani 1 1 d . . .
O20 O 0.4542(2) 0.50948(18) 0.16331(11) 0.0386(5) Uani 1 1 d . . .
O21 O 0.3915(3) 0.5514(2) 0.06252(13) 0.0598(7) Uani 1 1 d . . .
N22 N 0.3923(3) 0.4871(2) 0.10819(12) 0.0330(6) Uani 1 1 d . . .

loop_
_atom_site_aniso_label
_atom_site_aniso_U_11
_atom_site_aniso_U_22
_atom_site_aniso_U_33
_atom_site_aniso_U_23
_atom_site_aniso_U_13
_atom_site_aniso_U_12
Cd1 0.02300(12) 0.03667(14) 0.02247(12) 0.00785(8) -0.00142(8) 0.00414(8)
N1 0.0199(11) 0.0233(11) 0.0250(11) -0.0018(9) 0.0039(9) 0.0019(9)
C2 0.0242(14) 0.0337(15) 0.0374(16) 0.0002(13) 0.0048(12) 0.0050(12)
C3 0.0314(16) 0.053(2) 0.0383(17) -0.0081(15) 0.0133(14) 0.0095(15)
C4 0.0415(19) 0.079(3) 0.0250(15) -0.0114(16) 0.0093(14) 0.0122(18)
N5 0.0327(15) 0.075(2) 0.0201(12) -0.0066(12) 0.0028(11) 0.0150(14)
C6 0.0269(14) 0.0291(14) 0.0199(13) -0.0031(10) 0.0054(11) -0.0003(11)
C7 0.0207(12) 0.0263(13) 0.0173(12) -0.0010(10) 0.0015(10) -0.0024(10)
N8 0.0202(15) 0.0363(18) 0.0161(14) 0.000 0.000 0.0028(13)
N9 0.0207(11) 0.0227(11) 0.0152(10) 0.0000(8) 0.0000(8) 0.0013(9)
C10 0.0219(18) 0.0190(17) 0.0151(16) 0.000 0.000 0.0007(14)
C11 0.0199(17) 0.0243(18) 0.0153(16) 0.000 0.000 -0.0001(14)
N12 0.0244(11) 0.0365(13) 0.0161(10) 0.0036(9) 0.0001(9) 0.0009(10)
C13 0.0299(15) 0.060(2) 0.0182(13) 0.0094(13) -0.0035(12) -0.0011(15)
C14 0.034(2) 0.076(4) 0.0144(18) 0.000 0.000 -0.001(2)
O15 0.0265(11) 0.0284(11) 0.0456(13) -0.0078(9) 0.0008(9) 0.0052(8)
O16 0.0470(15) 0.0282(12) 0.0677(17) -0.0006(11) 0.0100(12) -0.0083(11)
O17 0.0460(16) 0.0351(14) 0.153(3) -0.0148(18) 0.053(2) -0.0026(12)
N18 0.0289(14) 0.0241(13) 0.0578(17) -0.0049(12) 0.0082(12) 0.0038(10)
O19 0.0378(12) 0.0411(13) 0.0388(12) 0.0002(10) -0.0090(10) -0.0027(10)
O20 0.0364(12) 0.0406(12) 0.0389(12) 0.0016(10) -0.0056(10) -0.0077(10)
O21 0.081(2) 0.0545(16) 0.0439(14) 0.0242(13) 0.0011(14) 0.0098(15)
N22 0.0342(13) 0.0357(14) 0.0291(13) 0.0069(11) -0.0005(11) 0.0036(11)

loop_
_atom_type_symbol
_atom_type_description
_atom_type_scat_dispersion_real
_atom_type_scat_dispersion_imag
_atom_type_scat_source
C C 0.0033 0.0016 'International Tables Vol C Tables 4.2.6.8 and 6.1.1.4'
H H 0.0000 0.0000 'International Tables Vol C Tables 4.2.6.8 and 6.1.1.4'
N N 0.0061 0.0033 'International Tables Vol C Tables 4.2.6.8 and 6.1.1.4'
O O 0.0106 0.0060 'International Tables Vol C Tables 4.2.6.8 and 6.1.1.4'
Cd Cd -0.8075 1.2024 'International Tables Vol C Tables 4.2.6.8 and 6.1.1.4'

loop_
_geom_angle_atom_site_label_1
_geom_angle_atom_site_label_2
_geom_angle_atom_site_label_3
_geom_angle
_geom_angle_site_symmetry_1
_geom_angle_site_symmetry_3
O20 Cd1 O15 151.90(8) . .
O20 Cd1 N9 116.27(8) . .
O15 Cd1 N9 86.27(8) . .
O20 Cd1 N1 114.85(8) . .
O15 Cd1 N1 88.33(7) . .
N9 Cd1 N1 67.96(7) . .
O20 Cd1 O15 101.48(7) . 2
O15 Cd1 O15 64.64(8) . 2
N9 Cd1 O15 138.72(7) . 2
N1 Cd1 O15 81.87(8) . 2
O20 Cd1 O19 53.55(8) . .
O15 Cd1 O19 98.37(8) . .
N9 Cd1 O19 143.44(8) . .
N1 Cd1 O19 147.90(8) . .
O15 Cd1 O19 73.04(7) 2 .
O20 Cd1 N12 82.27(8) . .
O15 Cd1 N12 92.76(8) . .
N9 Cd1 N12 66.60(7) . .
N1 Cd1 N12 134.36(7) . .
O15 Cd1 N12 138.55(7) 2 .
O19 Cd1 N12 76.94(7) . .
C6 N1 C2 116.7(2) . .
C6 N1 Cd1 119.06(17) . .
C2 N1 Cd1 124.14(19) . .
N1 C2 C3 121.2(3) . .
N1 C2 H2 119.4 . .
C3 C2 H2 119.4 . .
C4 C3 C2 117.0(3) . .
C4 C3 H3 121.5 . .
C2 C3 H3 121.5 . .
N5 C4 C3 122.9(3) . .
N5 C4 H4 118.6 . .
C3 C4 H4 118.6 . .
C6 N5 C4 115.3(3) . .
N1 C6 N5 126.9(3) . .
N1 C6 C7 116.3(2) . .
N5 C6 C7 116.8(3) . .
N8 C7 N9 124.1(2) . .
N8 C7 C6 120.3(2) . .
N9 C7 C6 115.6(2) . .
C7 N8 C7 115.3(3) . 2_655
C10 N9 C7 116.1(2) . .
C10 N9 Cd1 122.56(18) . .
C7 N9 Cd1 120.96(17) . .
N9 C10 N9 124.2(3) 2_655 .
N9 C10 C11 117.90(16) 2_655 .
N9 C10 C11 117.90(16) . .
N12 C11 N12 128.0(3) . 2_655
N12 C11 C10 116.01(16) . .
N12 C11 C10 116.02(16) 2_655 .
C11 N12 C13 115.3(3) . .
C11 N12 Cd1 116.14(18) . .
C13 N12 Cd1 127.7(2) . .
N12 C13 C14 121.5(3) . .
N12 C13 H13 119.3 . .
C14 C13 H13 119.3 . .
C13 C14 C13 118.4(4) 2_655 .
C13 C14 H14 120.8 2_655 .
C13 C14 H14 120.8 . .
N18 O15 Cd1 127.78(19) . .
N18 O15 Cd1 114.70(18) . 2
Cd1 O15 Cd1 115.28(8) . 2
O17 N18 O16 123.1(3) . .
O17 N18 O15 119.3(3) . .
O16 N18 O15 117.6(3) . .
N22 O19 Cd1 91.34(16) . .
N22 O20 Cd1 98.17(17) . .
O21 N22 O19 122.7(3) . .
O21 N22 O20 120.5(3) . .
O19 N22 O20 116.8(2) . .

loop_
_geom_bond_atom_site_label_1
_geom_bond_atom_site_label_2
_geom_bond_distance
_geom_bond_site_symmetry_2
Cd1 O20 2.317(2) .
Cd1 O15 2.351(2) .
Cd1 N9 2.352(2) .
Cd1 N1 2.411(2) .
Cd1 O15 2.423(2) 2
Cd1 O19 2.470(2) .
Cd1 N12 2.546(2) .
N1 C6 1.324(4) .
N1 C2 1.344(4) .
C2 C3 1.378(4) .
C2 H2 0.9500 .
C3 C4 1.371(5) .
C3 H3 0.9500 .
C4 N5 1.340(4) .
C4 H4 0.9500 .
N5 C6 1.327(4) .
C6 C7 1.496(4) .
C7 N8 1.330(3) .
C7 N9 1.339(3) .
N8 C7 1.330(3) 2_655
N9 C10 1.317(3) .
C10 N9 1.317(3) 2_655
C10 C11 1.488(5) .
C11 N12 1.327(3) .
C11 N12 1.327(3) 2_655
N12 C13 1.347(3) .
C13 C14 1.369(4) .
C13 H13 0.9500 .
C14 C13 1.369(4) 2_655
C14 H14 0.9500 .
O15 N18 1.288(3) .
O15 Cd1 2.423(2) 2
O16 N18 1.233(4) .
O17 N18 1.213(4) .
O19 N22 1.261(3) .
O20 N22 1.276(3) .
O21 N22 1.222(3) .

loop_
_geom_hbond_atom_site_label_D
_geom_hbond_atom_site_label_H
_geom_hbond_atom_site_label_A
_geom_hbond_distance_DH
_geom_hbond_distance_HA
_geom_hbond_distance_DA
_geom_hbond_angle_DHA
_geom_hbond_site_symmetry_A
C2 H2 O16 0.95 2.62 3.388(4) 138.0 2
C2 H2 O20 0.95 2.41 3.243(4) 146.9 4_465
C13 H13 O19 0.95 2.50 3.124(4) 123.2 .
C14 H14 N5 0.95 2.64 3.129(4) 112.5 7_565
C14 H14 N5 0.95 2.64 3.129(4) 112.5 8_755
C14 H14 N8 0.95 2.31 3.258(5) 180.0 7_565

loop_
_geom_torsion_atom_site_label_1
_geom_torsion_atom_site_label_2
_geom_torsion_atom_site_label_3
_geom_torsion_atom_site_label_4
_geom_torsion
_geom_torsion_site_symmetry_1
_geom_torsion_site_symmetry_4
C6 N1 C2 C3 0.0(4) . .
Cd1 N1 C2 C3 -175.8(2) . .
N1 C2 C3 C4 -0.1(5) . .
C2 C3 C4 N5 0.2(6) . .
C3 C4 N5 C6 -0.2(6) . .
C2 N1 C6 N5 0.1(4) . .
Cd1 N1 C6 N5 176.1(3) . .
C2 N1 C6 C7 -177.8(2) . .
Cd1 N1 C6 C7 -1.8(3) . .
C4 N5 C6 N1 0.0(5) . .
C4 N5 C6 C7 177.9(3) . .
N1 C6 C7 N8 178.7(2) . .
N5 C6 C7 N8 0.6(4) . .
N1 C6 C7 N9 -0.3(4) . .
N5 C6 C7 N9 -178.5(3) . .
N9 C7 N8 C7 1.68(18) . 2_655
C6 C7 N8 C7 -177.3(3) . 2_655
N8 C7 N9 C10 -3.2(3) . .
C6 C7 N9 C10 175.84(19) . .
N8 C7 N9 Cd1 -176.61(15) . .
C6 C7 N9 Cd1 2.4(3) . .
C7 N9 C10 N9 1.49(16) . 2_655
Cd1 N9 C10 N9 174.79(17) . 2_655
C7 N9 C10 C11 -178.51(16) . .
Cd1 N9 C10 C11 -5.21(17) . .
N9 C10 C11 N12 -170.04(16) 2_655 .
N9 C10 C11 N12 9.96(16) . .
N9 C10 C11 N12 9.96(16) 2_655 2_655
N9 C10 C11 N12 -170.04(16) . 2_655
N12 C11 N12 C13 0.0(2) 2_655 .
C10 C11 N12 C13 180.0(2) . .
N12 C11 N12 Cd1 170.50(17) 2_655 .
C10 C11 N12 Cd1 -9.50(16) . .
C11 N12 C13 C14 0.0(4) . .
Cd1 N12 C13 C14 -169.18(17) . .
N12 C13 C14 C13 0.0(2) . 2_655
Cd1 O15 N18 O17 -10.6(5) . .
Cd1 O15 N18 O17 151.4(3) 2 .
Cd1 O15 N18 O16 168.5(2) . .
Cd1 O15 N18 O16 -29.4(4) 2 .
Cd1 O19 N22 O21 175.1(3) . .
Cd1 O19 N22 O20 -3.9(3) . .
Cd1 O20 N22 O21 -174.8(3) . .
Cd1 O20 N22 O19 4.2(3) . .
